data_7062334
loop_
_publ_author_name
'L\'opez-Espejel, Margarita'
'Ibarra-Rodr\'iguez, Marisol'
'Mu\~noz-Flores, Blanca M.'
'Bahena-Villarreal, Marcos R.'
'Cavazos-Jaramillo, Azael A.'
'Garza-Villegas, M\'onica D.'
'Rodr\'iguez-Padilla, Cristina'
'Luna-Cruz, Itza E.'
'Dias, H. V. Rasika'
'Alcocer-Gonz\'alez, Juan M.'
'Jim\'enez-P\'erez, V\'ictor M.'

_publ_section_title
;
 Rotors of BOSCHIBAs as endoplasmic reticulum fluorescent probes in HeLa
 and human umbilical vein endothelial cells
;
_journal_issue 17
_journal_name_full 'New Journal of Chemistry'
_journal_page_first 7975
_journal_page_last 7985
_journal_paper_doi 10.1039/D2NJ04932E
_journal_volume 47
_journal_year 2023
_chemical_formula_moiety 'C48 H54 B2 N2 O6, 2(C3 H6 O)'
_chemical_formula_sum 'C54 H66 B2 N2 O8'
_chemical_formula_weight 892.70
_space_group_crystal_system monoclinic
_space_group_IT_number 14
_space_group_name_Hall '-P 2yn'
_space_group_name_H-M_alt 'P 1 21/n 1'
_atom_sites_solution_hydrogens geom
_atom_sites_solution_primary dual
_audit_creation_date 2022-06-07
_audit_creation_method
;
Olex2 1.5
(compiled 2022.04.07 svn.rca3783a0 for OlexSys, GUI svn.r6498)
;
_audit_update_record
;
2022-06-07 deposited with the CCDC.	2023-01-30 downloaded from the CCDC.
;
_cell_angle_alpha 90
_cell_angle_beta 90.315(2)
_cell_angle_gamma 90
_cell_formula_units_Z 2
_cell_length_a 8.1277(6)
_cell_length_b 17.2960(13)
_cell_length_c 18.0136(13)
_cell_measurement_reflns_used 9943
_cell_measurement_temperature 100(2)
_cell_measurement_theta_max 31.00
_cell_measurement_theta_min 2.99
_cell_volume 2532.3(3)
_computing_cell_refinement 'SAINT V8.38A (?, 2016)'
_computing_data_reduction 'SAINT V8.38A (?, 2016)'
_computing_molecular_graphics 'Olex2 1.5 (Dolomanov et al., 2009)'
_computing_publication_material 'Olex2 1.5 (Dolomanov et al., 2009)'
_computing_structure_refinement 'ShelXL (Sheldrick, 2015)'
_computing_structure_solution 'ShelXT (Sheldrick, 2015)'
_diffrn_ambient_temperature 99.99
_diffrn_detector_area_resol_mean 8
_diffrn_measured_fraction_theta_full 0.998
_diffrn_measured_fraction_theta_max 0.998
_diffrn_measurement_device_type 'Bruker D8 Quest with a Photon 100 CMOS detector'
_diffrn_measurement_method '\f and \w scans'
_diffrn_radiation_monochromator graphite
_diffrn_radiation_type MoK\a
_diffrn_radiation_wavelength 0.71073
_diffrn_reflns_av_R_equivalents 0.0362
_diffrn_reflns_av_unetI/netI 0.0275
_diffrn_reflns_Laue_measured_fraction_full 0.998
_diffrn_reflns_Laue_measured_fraction_max 0.998
_diffrn_reflns_limit_h_max 10
_diffrn_reflns_limit_h_min -10
_diffrn_reflns_limit_k_max 23
_diffrn_reflns_limit_k_min -23
_diffrn_reflns_limit_l_max 24
_diffrn_reflns_limit_l_min -24
_diffrn_reflns_number 30017
_diffrn_reflns_point_group_measured_fraction_full 0.998
_diffrn_reflns_point_group_measured_fraction_max 0.998
_diffrn_reflns_theta_full 25.242
_diffrn_reflns_theta_max 28.282
_diffrn_reflns_theta_min 2.996
_diffrn_source 'sealed tube'
_diffrn_standards_number 0
_exptl_absorpt_coefficient_mu 0.077
_exptl_absorpt_correction_T_max 0.7461
_exptl_absorpt_correction_T_min 0.6711
_exptl_absorpt_correction_type multi-scan
_exptl_absorpt_process_details
'SADABS-2016/2 (Bruker,2016/2) was used for absorption correction. wR2(int) was 0.0568 before and 0.0510 after correction. The Ratio of minimum to maximum transmission is 0.8995. The \l/2 correction factor is Not present.'
_exptl_crystal_colour yellow
_exptl_crystal_colour_primary yellow
_exptl_crystal_density_diffrn 1.171
_exptl_crystal_description parallelpiped
_exptl_crystal_F_000 956
_exptl_crystal_size_max 0.2
_exptl_crystal_size_mid 0.17
_exptl_crystal_size_min 0.15
_refine_diff_density_max 0.734
_refine_diff_density_min -0.465
_refine_diff_density_rms 0.058
_refine_ls_extinction_method none
_refine_ls_goodness_of_fit_ref 1.032
_refine_ls_hydrogen_treatment constr
_refine_ls_matrix_type full
_refine_ls_number_parameters 346
_refine_ls_number_reflns 6270
_refine_ls_number_restraints 44
_refine_ls_restrained_S_all 1.034
_refine_ls_R_factor_all 0.0590
_refine_ls_R_factor_gt 0.0485
_refine_ls_shift/su_max 0.001
_refine_ls_shift/su_mean 0.000
_refine_ls_structure_factor_coef Fsqd
_refine_ls_weighting_details 'w=1/[\s^2^(Fo^2^)+(0.0566P)^2^+1.6733P] where P=(Fo^2^+2Fc^2^)/3'
_refine_ls_weighting_scheme calc
_refine_ls_wR_factor_gt 0.1181
_refine_ls_wR_factor_ref 0.1248
_reflns_Friedel_coverage 0.000
_reflns_number_gt 5284
_reflns_number_total 6270
_reflns_threshold_expression 'I > 2\s(I)'
_cod_data_source_file d2nj04932e2.cif
_cod_data_source_block rad592_0m_a
_cod_depositor_comments 'Adding full bibliography for 7062334.cif.'
_cod_database_code 7062334
_shelx_shelxl_version_number 2017/1
_shelx_space_group_comment
;
The symmetry employed for this shelxl refinement is uniquely defined
by the following loop, which should always be used as a source of
symmetry information in preference to the above space-group names.
They are only intended as comments.
;
_shelx_estimated_absorpt_t_max 0.989
_shelx_estimated_absorpt_t_min 0.985
_olex2_refinement_description
;
1. Restrained distances
 C26-C27
 2.603 with sigma of 0.001
 C26A-C27A
 2.603 with sigma of 0.001
 O4A-C25A \\sim O4-C25
 with sigma of 0.004
 C26-C25 \\sim C27-C25 \\sim C26A-C25A \\sim C27A-C25A
 with sigma of 0.004
2. Restrained planarity
 C25A, O4A, C26A, C27A
 with sigma of 0.05
 C27, O4, C25, C26
 with sigma of 0.05
3. Uiso/Uaniso restraints and constraints
Uanis(C25A) \\sim Ueq, Uanis(O4A) \\sim Ueq, Uanis(C26A) \\sim Ueq, Uanis(C27A)
\\sim Ueq: with sigma of 0.005 and sigma for terminal atoms of 0.005
4. Rigid body (RIGU) restrains
 C25A, C26A, C27A
 with sigma for 1-2 distances of 0.004 and sigma for 1-3 distances of 0.004
5. Others
 Sof(O4A)=Sof(C25A)=Sof(C26A)=Sof(H26D)=Sof(H26E)=Sof(H26F)=Sof(C27A)=
 Sof(H27D)=Sof(H27E)=Sof(H27F)=1-FVAR(1)
 Sof(O4)=Sof(C25)=Sof(C26)=Sof(H26A)=Sof(H26B)=Sof(H26C)=Sof(C27)=Sof(H27A)=
 Sof(H27B)=Sof(H27C)=FVAR(1)
6.a Aromatic/amide H refined with riding coordinates:
 C3(H3A), C6(H6), C8(H8), C9(H9), C11(H11), C13(H13), C23(H23), C24(H24)
6.b Idealised Me refined as rotating group:
 C15(H15A,H15B,H15C), C16(H16A,H16B,H16C), C17(H17A,H17B,H17C), C19(H19A,H19B,
 H19C), C20(H20A,H20B,H20C), C21(H21A,H21B,H21C), C26(H26A,H26B,H26C), C27(H27A,
 H27B,H27C), C26A(H26D,H26E,H26F), C27A(H27D,H27E,H27F)
6.c Idealised tetrahedral OH refined as rotating group:
 O3(H3)
;
_olex2_submission_special_instructions 'No special instructions were received'

loop_
_space_group_symop_operation_xyz
'x, y, z'
'-x+1/2, y+1/2, -z+1/2'
'-x, -y, -z'
'x-1/2, -y-1/2, z-1/2'

loop_
_atom_site_label
_atom_site_type_symbol
_atom_site_fract_x
_atom_site_fract_y
_atom_site_fract_z
_atom_site_U_iso_or_equiv
_atom_site_adp_type
_atom_site_occupancy
_atom_site_site_symmetry_order
_atom_site_calc_flag
_atom_site_refinement_flags_posn
_atom_site_refinement_flags_adp
_atom_site_refinement_flags_occupancy
_atom_site_disorder_assembly
_atom_site_disorder_group
O1 O 0.25751(11) 0.62369(5) 0.63763(5) 0.01201(19) Uani 1 1 d . . . . .
O2 O 0.11450(11) 0.71103(5) 0.55030(5) 0.01189(19) Uani 1 1 d . . . . .
O3 O 0.56217(13) 0.45781(7) 0.79252(5) 0.0229(2) Uani 1 1 d . . . . .
H3 H 0.654163 0.435919 0.795909 0.034 Uiso 1 1 calc GR . . . .
N1 N 0.35535(13) 0.64737(6) 0.51037(6) 0.0105(2) Uani 1 1 d . . . . .
C1 C 0.38962(15) 0.57711(7) 0.64647(7) 0.0113(2) Uani 1 1 d . . . . .
C2 C 0.50902(15) 0.56803(7) 0.58972(7) 0.0121(2) Uani 1 1 d . . . . .
C3 C 0.49353(15) 0.61246(7) 0.52294(7) 0.0120(2) Uani 1 1 d . . . . .
H3A H 0.582051 0.616193 0.488905 0.014 Uiso 1 1 calc R . . . .
C4 C 0.31168(15) 0.70467(7) 0.45827(7) 0.0115(2) Uani 1 1 d . . . . .
C5 C 0.16855(15) 0.74016(7) 0.48428(7) 0.0112(2) Uani 1 1 d . . . . .
C6 C 0.41158(16) 0.53977(8) 0.71417(7) 0.0142(3) Uani 1 1 d . . . . .
H6 H 0.333107 0.546134 0.752577 0.017 Uiso 1 1 calc R . . . .
C7 C 0.54896(16) 0.49302(8) 0.72549(7) 0.0153(3) Uani 1 1 d . . . . .
C8 C 0.66803(16) 0.48353(8) 0.66989(7) 0.0160(3) Uani 1 1 d . . . . .
H8 H 0.760907 0.451210 0.678030 0.019 Uiso 1 1 calc R . . . .
C9 C 0.64788(15) 0.52172(8) 0.60365(7) 0.0142(2) Uani 1 1 d . . . . .
H9 H 0.729560 0.516743 0.566429 0.017 Uiso 1 1 calc R . . . .
C10 C 0.09331(15) 0.79915(7) 0.44294(7) 0.0121(2) Uani 1 1 d . . . . .
C11 C 0.17305(16) 0.81914(8) 0.37675(7) 0.0142(2) Uani 1 1 d . . . . .
H11 H 0.126100 0.859382 0.347663 0.017 Uiso 1 1 calc R . . . .
C12 C 0.31766(16) 0.78390(8) 0.35026(7) 0.0145(3) Uani 1 1 d . . . . .
C13 C 0.38788(15) 0.72487(7) 0.39236(7) 0.0129(2) Uani 1 1 d . . . . .
H13 H 0.484872 0.699249 0.376439 0.016 Uiso 1 1 calc R . . . .
C14 C -0.06778(16) 0.83654(8) 0.46866(7) 0.0147(3) Uani 1 1 d . . . . .
C15 C -0.04048(19) 0.87657(9) 0.54375(8) 0.0220(3) Uani 1 1 d . . . . .
H15A H -0.003948 0.838401 0.580510 0.033 Uiso 1 1 calc GR . . . .
H15B H -0.143741 0.900136 0.560144 0.033 Uiso 1 1 calc GR . . . .
H15C H 0.043686 0.916755 0.538548 0.033 Uiso 1 1 calc GR . . . .
C16 C -0.20079(17) 0.77369(9) 0.47661(8) 0.0205(3) Uani 1 1 d . . . . .
H16A H -0.215317 0.746925 0.429071 0.031 Uiso 1 1 calc GR . . . .
H16B H -0.304967 0.797722 0.491119 0.031 Uiso 1 1 calc GR . . . .
H16C H -0.166730 0.736436 0.514694 0.031 Uiso 1 1 calc GR . . . .
C17 C -0.13050(18) 0.89691(9) 0.41284(8) 0.0217(3) Uani 1 1 d . . . . .
H17A H -0.047859 0.937711 0.407129 0.033 Uiso 1 1 calc GR . . . .
H17B H -0.233231 0.919533 0.431012 0.033 Uiso 1 1 calc GR . . . .
H17C H -0.150451 0.872048 0.364743 0.033 Uiso 1 1 calc GR . . . .
C18 C 0.39437(17) 0.81126(8) 0.27715(7) 0.0176(3) Uani 1 1 d . . . . .
C19 C 0.44647(19) 0.89659(9) 0.28557(9) 0.0232(3) Uani 1 1 d . . . . .
H19A H 0.349955 0.928053 0.297612 0.035 Uiso 1 1 calc GR . . . .
H19B H 0.494358 0.914810 0.238929 0.035 Uiso 1 1 calc GR . . . .
H19C H 0.528209 0.901117 0.325537 0.035 Uiso 1 1 calc GR . . . .
C20 C 0.2704(2) 0.80411(9) 0.21299(8) 0.0245(3) Uani 1 1 d . . . . .
H20A H 0.239995 0.749708 0.206373 0.037 Uiso 1 1 calc GR . . . .
H20B H 0.320215 0.823614 0.167241 0.037 Uiso 1 1 calc GR . . . .
H20C H 0.171888 0.834436 0.224370 0.037 Uiso 1 1 calc GR . . . .
C21 C 0.54686(19) 0.76328(9) 0.25718(8) 0.0257(3) Uani 1 1 d . . . . .
H21A H 0.630487 0.769171 0.296170 0.038 Uiso 1 1 calc GR . . . .
H21B H 0.591332 0.781371 0.209799 0.038 Uiso 1 1 calc GR . . . .
H21C H 0.516073 0.708677 0.252829 0.038 Uiso 1 1 calc GR . . . .
C22 C 0.08951(14) 0.56421(7) 0.53076(6) 0.0106(2) Uani 1 1 d . . . . .
C23 C 0.08869(15) 0.49139(7) 0.56502(7) 0.0122(2) Uani 1 1 d . . . . .
H23 H 0.148653 0.484396 0.609939 0.015 Uiso 1 1 calc R . . . .
C24 C 0.00257(15) 0.42908(7) 0.53512(7) 0.0125(2) Uani 1 1 d . . . . .
H24 H 0.006189 0.380658 0.559967 0.015 Uiso 1 1 calc R . . . .
B1 B 0.19786(16) 0.63534(8) 0.56170(7) 0.0107(3) Uani 1 1 d . . . . .
O4 O 0.8722(3) 0.4005(3) 0.8226(3) 0.0259(6) Uani 0.760(4) 1 d D . P A 1
C25 C 1.0070(3) 0.37184(14) 0.81012(12) 0.0255(5) Uani 0.760(4) 1 d D . P A 1
C26 C 1.0498(3) 0.34184(19) 0.73370(12) 0.0515(9) Uani 0.760(4) 1 d D . P A 1
H26A H 0.952766 0.345217 0.701301 0.077 Uiso 0.760(4) 1 calc GR . P A 1
H26B H 1.085264 0.287829 0.737441 0.077 Uiso 0.760(4) 1 calc GR . P A 1
H26C H 1.138922 0.373056 0.712875 0.077 Uiso 0.760(4) 1 calc GR . P A 1
C27 C 1.1366(4) 0.3684(3) 0.87046(15) 0.0894(16) Uani 0.760(4) 1 d D . P A 1
H27A H 1.097279 0.395883 0.914474 0.134 Uiso 0.760(4) 1 calc GR . P A 1
H27B H 1.238019 0.392663 0.852770 0.134 Uiso 0.760(4) 1 calc GR . P A 1
H27C H 1.158644 0.314255 0.883270 0.134 Uiso 0.760(4) 1 calc GR . P A 1
O4A O 0.8725(14) 0.3922(12) 0.8115(12) 0.062(7) Uani 0.240(4) 1 d D U P A 2
C25A C 1.0044(11) 0.3872(5) 0.8443(5) 0.051(3) Uani 0.240(4) 1 d D U P A 2
C26A C 1.1395(17) 0.3422(9) 0.8067(7) 0.104(5) Uani 0.240(4) 1 d D U P A 2
H26D H 1.135916 0.288191 0.823068 0.155 Uiso 0.240(4) 1 calc GR . P A 2
H26E H 1.246439 0.364682 0.819900 0.155 Uiso 0.240(4) 1 calc GR . P A 2
H26F H 1.123964 0.344536 0.752777 0.155 Uiso 0.240(4) 1 calc GR . P A 2
C27A C 1.0374(16) 0.4222(8) 0.9198(6) 0.083(4) Uani 0.240(4) 1 d D U P A 2
H27D H 1.133193 0.456530 0.917013 0.124 Uiso 0.240(4) 1 calc GR . P A 2
H27E H 1.059428 0.380950 0.955799 0.124 Uiso 0.240(4) 1 calc GR . P A 2
H27F H 0.941140 0.451964 0.935633 0.124 Uiso 0.240(4) 1 calc GR . P A 2

loop_
_atom_site_aniso_label
_atom_site_aniso_U_11
_atom_site_aniso_U_22
_atom_site_aniso_U_33
_atom_site_aniso_U_23
_atom_site_aniso_U_13
_atom_site_aniso_U_12
O1 0.0102(4) 0.0166(4) 0.0092(4) -0.0003(3) 0.0005(3) 0.0039(3)
O2 0.0119(4) 0.0134(4) 0.0103(4) 0.0012(3) 0.0021(3) 0.0018(3)
O3 0.0218(5) 0.0322(6) 0.0149(5) 0.0088(4) -0.0001(4) 0.0101(4)
N1 0.0106(5) 0.0117(5) 0.0091(5) -0.0002(4) 0.0005(4) -0.0009(4)
C1 0.0104(5) 0.0124(5) 0.0111(5) -0.0024(4) -0.0011(4) 0.0005(4)
C2 0.0116(6) 0.0138(6) 0.0108(5) -0.0017(4) 0.0001(4) 0.0001(4)
C3 0.0108(5) 0.0139(6) 0.0112(5) -0.0014(4) 0.0021(4) -0.0003(4)
C4 0.0109(5) 0.0115(5) 0.0121(6) 0.0011(4) -0.0010(4) -0.0008(4)
C5 0.0108(5) 0.0131(6) 0.0098(5) -0.0010(4) 0.0006(4) -0.0022(4)
C6 0.0133(6) 0.0186(6) 0.0107(6) -0.0008(5) 0.0006(4) 0.0009(5)
C7 0.0170(6) 0.0169(6) 0.0119(6) 0.0012(5) -0.0024(5) 0.0006(5)
C8 0.0146(6) 0.0174(6) 0.0161(6) -0.0001(5) -0.0015(5) 0.0054(5)
C9 0.0121(6) 0.0171(6) 0.0132(6) -0.0021(5) 0.0009(4) 0.0024(5)
C10 0.0114(5) 0.0120(6) 0.0131(6) -0.0013(4) -0.0007(4) -0.0005(4)
C11 0.0144(6) 0.0135(6) 0.0148(6) 0.0029(5) -0.0010(5) 0.0003(5)
C12 0.0143(6) 0.0163(6) 0.0130(6) 0.0022(5) 0.0018(5) -0.0018(5)
C13 0.0099(5) 0.0151(6) 0.0138(6) 0.0009(5) 0.0015(4) -0.0004(4)
C14 0.0129(6) 0.0158(6) 0.0154(6) -0.0001(5) 0.0000(5) 0.0033(5)
C15 0.0233(7) 0.0234(7) 0.0193(7) -0.0059(6) -0.0004(5) 0.0074(6)
C16 0.0126(6) 0.0239(7) 0.0252(7) 0.0033(6) 0.0006(5) 0.0010(5)
C17 0.0199(7) 0.0226(7) 0.0226(7) 0.0051(6) 0.0017(5) 0.0082(5)
C18 0.0177(6) 0.0196(6) 0.0155(6) 0.0067(5) 0.0045(5) 0.0023(5)
C19 0.0216(7) 0.0213(7) 0.0267(7) 0.0090(6) 0.0043(6) -0.0016(6)
C20 0.0295(8) 0.0292(8) 0.0148(6) 0.0051(6) 0.0009(6) 0.0018(6)
C21 0.0253(7) 0.0293(8) 0.0225(7) 0.0116(6) 0.0126(6) 0.0082(6)
C22 0.0084(5) 0.0142(6) 0.0093(5) 0.0001(4) 0.0026(4) 0.0012(4)
C23 0.0108(5) 0.0168(6) 0.0091(5) 0.0018(4) -0.0001(4) 0.0007(5)
C24 0.0121(6) 0.0131(6) 0.0123(6) 0.0030(4) 0.0012(4) 0.0008(4)
B1 0.0090(6) 0.0138(6) 0.0093(6) 0.0002(5) 0.0015(5) 0.0010(5)
O4 0.0150(11) 0.0288(12) 0.0340(13) 0.0057(12) -0.0027(7) 0.0097(7)
C25 0.0159(10) 0.0299(12) 0.0306(13) 0.0081(10) -0.0032(9) 0.0063(8)
C26 0.0410(15) 0.071(2) 0.0431(16) 0.0106(14) 0.0119(12) 0.0206(14)
C27 0.048(2) 0.155(4) 0.065(2) -0.011(3) -0.0305(17) 0.040(2)
O4A 0.063(8) 0.058(8) 0.064(8) -0.001(4) 0.003(4) 0.008(4)
C25A 0.048(4) 0.047(4) 0.059(4) 0.012(4) 0.001(4) -0.008(3)
C26A 0.093(6) 0.106(6) 0.111(6) -0.010(4) 0.003(4) 0.013(4)
C27A 0.080(5) 0.089(6) 0.080(5) -0.001(4) -0.005(4) -0.011(4)

loop_
_atom_type_symbol
_atom_type_description
_atom_type_scat_dispersion_real
_atom_type_scat_dispersion_imag
_atom_type_scat_source
C C 0.0033 0.0016 'International Tables Vol C Tables 4.2.6.8 and 6.1.1.4'
H H 0.0000 0.0000 'International Tables Vol C Tables 4.2.6.8 and 6.1.1.4'
B B 0.0013 0.0007 'International Tables Vol C Tables 4.2.6.8 and 6.1.1.4'
N N 0.0061 0.0033 'International Tables Vol C Tables 4.2.6.8 and 6.1.1.4'
O O 0.0106 0.0060 'International Tables Vol C Tables 4.2.6.8 and 6.1.1.4'

loop_
_geom_angle_atom_site_label_1
_geom_angle_atom_site_label_2
_geom_angle_atom_site_label_3
_geom_angle
_geom_angle_site_symmetry_1
_geom_angle_site_symmetry_3
_geom_angle_publ_flag
C1 O1 B1 116.84(9) . . ?
C5 O2 B1 107.24(9) . . ?
C7 O3 H3 109.5 . . ?
C3 N1 C4 131.29(11) . . ?
C3 N1 B1 122.39(10) . . ?
C4 N1 B1 106.11(10) . . ?
O1 C1 C2 121.74(11) . . ?
O1 C1 C6 118.58(11) . . ?
C6 C1 C2 119.62(11) . . ?
C1 C2 C3 119.16(11) . . ?
C9 C2 C1 119.02(11) . . ?
C9 C2 C3 121.50(11) . . ?
N1 C3 C2 118.00(11) . . ?
N1 C3 H3A 121.0 . . ?
C2 C3 H3A 121.0 . . ?
C5 C4 N1 107.01(10) . . ?
C13 C4 N1 129.45(11) . . ?
C13 C4 C5 123.53(11) . . ?
O2 C5 C4 113.68(11) . . ?
O2 C5 C10 126.12(11) . . ?
C4 C5 C10 120.19(11) . . ?
C1 C6 H6 120.1 . . ?
C1 C6 C7 119.81(12) . . ?
C7 C6 H6 120.1 . . ?
O3 C7 C6 116.79(12) . . ?
O3 C7 C8 122.03(12) . . ?
C6 C7 C8 121.18(12) . . ?
C7 C8 H8 120.5 . . ?
C9 C8 C7 118.92(12) . . ?
C9 C8 H8 120.5 . . ?
C2 C9 H9 119.3 . . ?
C8 C9 C2 121.42(12) . . ?
C8 C9 H9 119.3 . . ?
C5 C10 C11 115.37(11) . . ?
C5 C10 C14 121.13(11) . . ?
C11 C10 C14 123.47(11) . . ?
C10 C11 H11 117.6 . . ?
C10 C11 C12 124.81(12) . . ?
C12 C11 H11 117.6 . . ?
C11 C12 C18 120.04(12) . . ?
C13 C12 C11 118.22(12) . . ?
C13 C12 C18 121.74(12) . . ?
C4 C13 C12 117.86(12) . . ?
C4 C13 H13 121.1 . . ?
C12 C13 H13 121.1 . . ?
C10 C14 C15 109.69(11) . . ?
C10 C14 C16 109.34(11) . . ?
C10 C14 C17 111.71(11) . . ?
C15 C14 C16 109.55(11) . . ?
C15 C14 C17 108.44(11) . . ?
C17 C14 C16 108.08(11) . . ?
C14 C15 H15A 109.5 . . ?
C14 C15 H15B 109.5 . . ?
C14 C15 H15C 109.5 . . ?
H15A C15 H15B 109.5 . . ?
H15A C15 H15C 109.5 . . ?
H15B C15 H15C 109.5 . . ?
C14 C16 H16A 109.5 . . ?
C14 C16 H16B 109.5 . . ?
C14 C16 H16C 109.5 . . ?
H16A C16 H16B 109.5 . . ?
H16A C16 H16C 109.5 . . ?
H16B C16 H16C 109.5 . . ?
C14 C17 H17A 109.5 . . ?
C14 C17 H17B 109.5 . . ?
C14 C17 H17C 109.5 . . ?
H17A C17 H17B 109.5 . . ?
H17A C17 H17C 109.5 . . ?
H17B C17 H17C 109.5 . . ?
C12 C18 C19 108.85(11) . . ?
C12 C18 C21 111.50(11) . . ?
C20 C18 C12 110.70(11) . . ?
C20 C18 C19 109.27(12) . . ?
C20 C18 C21 107.91(12) . . ?
C21 C18 C19 108.57(12) . . ?
C18 C19 H19A 109.5 . . ?
C18 C19 H19B 109.5 . . ?
C18 C19 H19C 109.5 . . ?
H19A C19 H19B 109.5 . . ?
H19A C19 H19C 109.5 . . ?
H19B C19 H19C 109.5 . . ?
C18 C20 H20A 109.5 . . ?
C18 C20 H20B 109.5 . . ?
C18 C20 H20C 109.5 . . ?
H20A C20 H20B 109.5 . . ?
H20A C20 H20C 109.5 . . ?
H20B C20 H20C 109.5 . . ?
C18 C21 H21A 109.5 . . ?
C18 C21 H21B 109.5 . . ?
C18 C21 H21C 109.5 . . ?
H21A C21 H21B 109.5 . . ?
H21A C21 H21C 109.5 . . ?
H21B C21 H21C 109.5 . . ?
C23 C22 C24 116.25(11) . 3_566 ?
C23 C22 B1 122.52(11) . . ?
C24 C22 B1 121.13(11) 3_566 . ?
C22 C23 H23 119.0 . . ?
C24 C23 C22 121.91(11) . . ?
C24 C23 H23 119.0 . . ?
C22 C24 H24 119.1 3_566 . ?
C23 C24 C22 121.84(11) . 3_566 ?
C23 C24 H24 119.1 . . ?
O1 B1 O2 113.49(10) . . ?
O1 B1 N1 107.26(10) . . ?
O1 B1 C22 113.34(10) . . ?
O2 B1 N1 99.86(9) . . ?
O2 B1 C22 112.13(10) . . ?
N1 B1 C22 109.74(10) . . ?
O4 C25 C26 121.0(3) . . ?
O4 C25 C27 120.4(3) . . ?
C27 C25 C26 118.56(19) . . ?
C25 C26 H26A 109.5 . . ?
C25 C26 H26B 109.5 . . ?
C25 C26 H26C 109.5 . . ?
H26A C26 H26B 109.5 . . ?
H26A C26 H26C 109.5 . . ?
H26B C26 H26C 109.5 . . ?
C25 C27 H27A 109.5 . . ?
C25 C27 H27B 109.5 . . ?
C25 C27 H27C 109.5 . . ?
H27A C27 H27B 109.5 . . ?
H27A C27 H27C 109.5 . . ?
H27B C27 H27C 109.5 . . ?
O4A C25A C26A 117.2(14) . . ?
O4A C25A C27A 123.8(14) . . ?
C26A C25A C27A 119.0(4) . . ?
C25A C26A H26D 109.5 . . ?
C25A C26A H26E 109.5 . . ?
C25A C26A H26F 109.5 . . ?
H26D C26A H26E 109.5 . . ?
H26D C26A H26F 109.5 . . ?
H26E C26A H26F 109.5 . . ?
C25A C27A H27D 109.5 . . ?
C25A C27A H27E 109.5 . . ?
C25A C27A H27F 109.5 . . ?
H27D C27A H27E 109.5 . . ?
H27D C27A H27F 109.5 . . ?
H27E C27A H27F 109.5 . . ?

loop_
_geom_bond_atom_site_label_1
_geom_bond_atom_site_label_2
_geom_bond_distance
_geom_bond_site_symmetry_2
_geom_bond_publ_flag
O1 C1 1.3511(15) . ?
O1 B1 1.4627(16) . ?
O2 C5 1.3664(14) . ?
O2 B1 1.4877(16) . ?
O3 H3 0.8400 . ?
O3 C7 1.3559(16) . ?
N1 C3 1.2940(16) . ?
N1 C4 1.4090(16) . ?
N1 B1 1.5968(17) . ?
C1 C2 1.4221(17) . ?
C1 C6 1.3905(17) . ?
C2 C3 1.4324(17) . ?
C2 C9 1.4054(17) . ?
C3 H3A 0.9500 . ?
C4 C5 1.3985(17) . ?
C4 C13 1.3869(17) . ?
C5 C10 1.4015(17) . ?
C6 H6 0.9500 . ?
C6 C7 1.3928(18) . ?
C7 C8 1.4062(18) . ?
C8 H8 0.9500 . ?
C8 C9 1.3729(18) . ?
C9 H9 0.9500 . ?
C10 C11 1.4034(18) . ?
C10 C14 1.5342(17) . ?
C11 H11 0.9500 . ?
C11 C12 1.4095(18) . ?
C12 C13 1.3922(18) . ?
C12 C18 1.5351(18) . ?
C13 H13 0.9500 . ?
C14 C15 1.5347(19) . ?
C14 C16 1.5403(19) . ?
C14 C17 1.5349(19) . ?
C15 H15A 0.9800 . ?
C15 H15B 0.9800 . ?
C15 H15C 0.9800 . ?
C16 H16A 0.9800 . ?
C16 H16B 0.9800 . ?
C16 H16C 0.9800 . ?
C17 H17A 0.9800 . ?
C17 H17B 0.9800 . ?
C17 H17C 0.9800 . ?
C18 C19 1.543(2) . ?
C18 C20 1.534(2) . ?
C18 C21 1.536(2) . ?
C19 H19A 0.9800 . ?
C19 H19B 0.9800 . ?
C19 H19C 0.9800 . ?
C20 H20A 0.9800 . ?
C20 H20B 0.9800 . ?
C20 H20C 0.9800 . ?
C21 H21A 0.9800 . ?
C21 H21B 0.9800 . ?
C21 H21C 0.9800 . ?
C22 C23 1.4025(17) . ?
C22 C24 1.4043(17) 3_566 ?
C22 B1 1.6107(19) . ?
C23 H23 0.9500 . ?
C23 C24 1.3919(18) . ?
C24 H24 0.9500 . ?
O4 C25 1.224(4) . ?
C25 C26 1.513(2) . ?
C25 C27 1.511(2) . ?
C26 H26A 0.9800 . ?
C26 H26B 0.9800 . ?
C26 H26C 0.9800 . ?
C27 H27A 0.9800 . ?
C27 H27B 0.9800 . ?
C27 H27C 0.9800 . ?
O4A C25A 1.224(5) . ?
C25A C26A 1.510(4) . ?
C25A C27A 1.512(4) . ?
C26A H26D 0.9800 . ?
C26A H26E 0.9800 . ?
C26A H26F 0.9800 . ?
C27A H27D 0.9800 . ?
C27A H27E 0.9800 . ?
C27A H27F 0.9800 . ?
